data_4334182
loop_
_publ_author_name
'T. Stanley Cameron'
'Andreas Decken'
'Ingo Krossing'
'Jack Passmore'
'J. Mikko Rautiainen'
'Xinping Wang'
'Xiaoqing Zeng'

_publ_contact_author_address
;
 Department of Chemistry, University of New Brunswick, Fredericton, 
 New Brunswick, E3B 5A3, Canada
;
_publ_contact_author_email passmore.at.unb.ca
_publ_contact_author_fax 1-506-453-4981
_publ_contact_author_name 'Jack Passmore'
_publ_contact_author_phone 1-506-453-4821
_publ_section_title
;
 Reactions of a Cyclodimethylsiloxane (Me2SiO)6 with Silver Salts of
 Weakly Coordinating Anions; Crystal Structures of [Ag(Me2SiO)6][Al] ([Al]
 = [FAl{OC(CF3)3}3], [Al{OC(CF3)3}4]) and Their Comparison with
 [Ag(18-Crown-6)]2[SbF6]2
;
_journal_name_full 'Inorganic Chemistry'
_journal_page_first 3113
_journal_page_last 3126
_journal_paper_doi 10.1021/ic3025793
_journal_volume 52
_journal_year 2013
_chemical_formula_moiety 'C24 H36 Ag Al F28 O9 Si6'
_chemical_formula_sum 'C24 H36 Ag Al F28 O9 Si6'
_chemical_formula_weight 1303.92
_space_group_IT_number 14
_symmetry_cell_setting monoclinic
_symmetry_Int_Tables_number 14
_symmetry_space_group_name_Hall '-P 2yn'
_symmetry_space_group_name_H-M 'P 1 21/n 1'
_atom_sites_solution_hydrogens geom
_atom_sites_solution_primary direct
_atom_sites_solution_secondary difmap
_audit_creation_method SHELXL-97
_cell_angle_alpha 90.00
_cell_angle_beta 93.199(4)
_cell_angle_gamma 90.00
_cell_formula_units_Z 4
_cell_length_a 12.990(3)
_cell_length_b 21.368(4)
_cell_length_c 18.082(4)
_cell_measurement_reflns_used 6244
_cell_measurement_temperature 173(1)
_cell_measurement_theta_max 28.06
_cell_measurement_theta_min 2.45
_cell_volume 5011.2(19)
_computing_cell_refinement 'Bruker SMART'
_computing_data_collection 'Bruker SMART'
_computing_data_reduction 'Bruker SAINT'
_computing_molecular_graphics 'Bruker SHELXTL (Sheldrick, 2008)'
_computing_publication_material 'Bruker SHELXTL (Sheldrick, 2008)'
_computing_structure_refinement 'SHELXL-97 (Sheldrick, 1997)'
_computing_structure_solution 'SHELXS-97 (Sheldrick, 1990)'
_diffrn_ambient_temperature 173(1)
_diffrn_measured_fraction_theta_full 0.973
_diffrn_measured_fraction_theta_max 0.973
_diffrn_measurement_device_type 'CCD arAXS SMART1000/P4'
_diffrn_measurement_method 'phi and omega scans'
_diffrn_radiation_monochromator graphite
_diffrn_radiation_probe x-ray
_diffrn_radiation_type MoK\a
_diffrn_radiation_wavelength 0.71073
_diffrn_reflns_av_R_equivalents 0.0508
_diffrn_reflns_av_sigmaI/netI 0.0692
_diffrn_reflns_limit_h_max 16
_diffrn_reflns_limit_h_min -16
_diffrn_reflns_limit_k_max 27
_diffrn_reflns_limit_k_min -27
_diffrn_reflns_limit_l_max 22
_diffrn_reflns_limit_l_min -22
_diffrn_reflns_number 34368
_diffrn_reflns_theta_full 27.50
_diffrn_reflns_theta_max 27.50
_diffrn_reflns_theta_min 1.48
_diffrn_source 'fine-focus sealed tube'
_diffrn_source_type K760
_diffrn_standards_decay_% 0
_diffrn_standards_interval_count 0
_diffrn_standards_interval_time 0
_diffrn_standards_number 0
_exptl_absorpt_coefficient_mu 0.709
_exptl_absorpt_correction_T_max 28.0625
_exptl_absorpt_correction_T_min 2.4475
_exptl_absorpt_correction_type multi-scan
_exptl_absorpt_process_details 'SADABS (Sheldrick, 2008)'
_exptl_crystal_colour Colourless
_exptl_crystal_density_diffrn 1.728
_exptl_crystal_description Plate
_exptl_crystal_F_000 2592
_exptl_crystal_size_max 0.40
_exptl_crystal_size_mid 0.30
_exptl_crystal_size_min 0.05
_refine_diff_density_max 1.195
_refine_diff_density_min -0.898
_refine_diff_density_rms 0.113
_refine_ls_extinction_method none
_refine_ls_goodness_of_fit_ref 1.130
_refine_ls_hydrogen_treatment constr
_refine_ls_matrix_type full
_refine_ls_number_parameters 661
_refine_ls_number_reflns 11207
_refine_ls_number_restraints 0
_refine_ls_restrained_S_all 1.130
_refine_ls_R_factor_all 0.1306
_refine_ls_R_factor_gt 0.0686
_refine_ls_shift/su_max 0.000
_refine_ls_shift/su_mean 0.000
_refine_ls_structure_factor_coef Fsqd
_refine_ls_weighting_details 'calc w=1/[\s^2^(Fo^2^)+(0.1131P)^2^+0.2218P] where P=(Fo^2^+2Fc^2^)/3'
_refine_ls_weighting_scheme calc
_refine_ls_wR_factor_gt 0.1988
_refine_ls_wR_factor_ref 0.2163
_reflns_number_gt 6437
_reflns_number_total 11207
_reflns_threshold_expression 'I > 2\s(I)'
_cod_data_source_file ic3025793_si_002_3.cif
_cod_data_source_block AgD6_AlFpftb3_CCDC_902385
_cod_original_cell_volume 5011.3(18)
_cod_original_sg_symbol_H-M 'P 21/n'
_cod_database_code 4334182

loop_
_symmetry_equiv_pos_as_xyz
'x, y, z'
'-x+1/2, y+1/2, -z+1/2'
'-x, -y, -z'
'x-1/2, -y-1/2, z-1/2'

loop_
_atom_site_label
_atom_site_type_symbol
_atom_site_fract_x
_atom_site_fract_y
_atom_site_fract_z
_atom_site_U_iso_or_equiv
_atom_site_adp_type
_atom_site_occupancy
_atom_site_symmetry_multiplicity
_atom_site_calc_flag
_atom_site_refinement_flags
Ag Ag 0.49229(3) 0.13524(2) 0.24911(2) 0.04420(17) Uani 1 1 d .
Si1 Si 0.55799(14) 0.17802(7) 0.07173(9) 0.0420(4) Uani 1 1 d .
Si2 Si 0.63178(12) 0.04791(7) 0.13276(8) 0.0355(4) Uani 1 1 d .
Si3 Si 0.64975(14) 0.02540(7) 0.30430(9) 0.0429(4) Uani 1 1 d .
Si4 Si 0.62365(13) 0.13337(7) 0.42230(9) 0.0416(4) Uani 1 1 d .
Si5 Si 0.52036(15) 0.25958(8) 0.36573(9) 0.0466(4) Uani 1 1 d .
Si6 Si 0.52166(19) 0.28003(8) 0.19192(10) 0.0608(6) Uani 1 1 d .
O1 O 0.5377(3) 0.21416(18) 0.1498(2) 0.0497(10) Uani 1 1 d .
O2 O 0.5637(3) 0.10382(17) 0.0945(2) 0.0415(9) Uani 1 1 d .
O3 O 0.6134(3) 0.05345(17) 0.2222(2) 0.0398(9) Uani 1 1 d .
O4 O 0.6155(4) 0.0785(3) 0.3608(3) 0.0763(16) Uani 1 1 d .
O5 O 0.5525(4) 0.1876(2) 0.3866(3) 0.0815(18) Uani 1 1 d .
O6 O 0.5057(4) 0.2592(2) 0.2774(2) 0.0631(13) Uani 1 1 d .
C1 C 0.4477(7) 0.1900(3) 0.0059(4) 0.072(2) Uani 1 1 d .
H1A H 0.4594 0.1677 -0.0402 0.109 Uiso 1 1 calc R
H1B H 0.4395 0.2348 -0.0043 0.109 Uiso 1 1 calc R
H1C H 0.3852 0.1739 0.0271 0.109 Uiso 1 1 calc R
C2 C 0.6806(7) 0.2036(3) 0.0365(5) 0.079(3) Uani 1 1 d .
H2A H 0.7361 0.1969 0.0746 0.118 Uiso 1 1 calc R
H2B H 0.6764 0.2481 0.0239 0.118 Uiso 1 1 calc R
H2C H 0.6947 0.1794 -0.0078 0.118 Uiso 1 1 calc R
C3 C 0.5808(6) -0.0284(3) 0.0990(4) 0.0544(17) Uani 1 1 d .
H3A H 0.5120 -0.0350 0.1172 0.082 Uiso 1 1 calc R
H3B H 0.6269 -0.0619 0.1172 0.082 Uiso 1 1 calc R
H3C H 0.5765 -0.0285 0.0447 0.082 Uiso 1 1 calc R
C4 C 0.7701(5) 0.0576(3) 0.1182(4) 0.0551(17) Uani 1 1 d .
H4A H 0.7799 0.0629 0.0653 0.083 Uiso 1 1 calc R
H4B H 0.8078 0.0205 0.1365 0.083 Uiso 1 1 calc R
H4C H 0.7962 0.0946 0.1452 0.083 Uiso 1 1 calc R
C5 C 0.7899(6) 0.0142(4) 0.3114(4) 0.072(2) Uani 1 1 d .
H5A H 0.8241 0.0532 0.2982 0.109 Uiso 1 1 calc R
H5B H 0.8088 -0.0192 0.2775 0.109 Uiso 1 1 calc R
H5C H 0.8117 0.0025 0.3623 0.109 Uiso 1 1 calc R
C6 C 0.5765(9) -0.0470(4) 0.3202(5) 0.098(3) Uani 1 1 d .
H6A H 0.6050 -0.0677 0.3652 0.146 Uiso 1 1 calc R
H6B H 0.5818 -0.0752 0.2778 0.146 Uiso 1 1 calc R
H6C H 0.5040 -0.0366 0.3261 0.146 Uiso 1 1 calc R
C7 C 0.7577(5) 0.1601(4) 0.4390(5) 0.072(2) Uani 1 1 d .
H7A H 0.7805 0.1810 0.3945 0.107 Uiso 1 1 calc R
H7B H 0.8022 0.1240 0.4506 0.107 Uiso 1 1 calc R
H7C H 0.7616 0.1894 0.4807 0.107 Uiso 1 1 calc R
C8 C 0.5708(6) 0.1033(4) 0.5069(4) 0.0627(18) Uani 1 1 d .
H8A H 0.5470 0.1383 0.5365 0.094 Uiso 1 1 calc R
H8B H 0.6243 0.0800 0.5356 0.094 Uiso 1 1 calc R
H8C H 0.5127 0.0754 0.4939 0.094 Uiso 1 1 calc R
C9 C 0.6261(8) 0.3137(4) 0.3948(5) 0.093(3) Uani 1 1 d .
H9A H 0.6883 0.3024 0.3696 0.139 Uiso 1 1 calc R
H9B H 0.6400 0.3106 0.4485 0.139 Uiso 1 1 calc R
H9C H 0.6059 0.3566 0.3817 0.139 Uiso 1 1 calc R
C10 C 0.3995(8) 0.2760(5) 0.4081(6) 0.108(3) Uani 1 1 d .
H10A H 0.3751 0.3178 0.3932 0.161 Uiso 1 1 calc R
H10B H 0.4103 0.2743 0.4621 0.161 Uiso 1 1 calc R
H10C H 0.3479 0.2448 0.3918 0.161 Uiso 1 1 calc R
C11 C 0.6405(11) 0.3277(5) 0.1876(6) 0.141(5) Uani 1 1 d .
H11A H 0.6969 0.3074 0.2168 0.212 Uiso 1 1 calc R
H11B H 0.6284 0.3695 0.2078 0.212 Uiso 1 1 calc R
H11C H 0.6590 0.3315 0.1360 0.212 Uiso 1 1 calc R
C12 C 0.4062(10) 0.3178(5) 0.1530(5) 0.128(5) Uani 1 1 d .
H12A H 0.4112 0.3227 0.0995 0.192 Uiso 1 1 calc R
H12B H 0.3990 0.3590 0.1759 0.192 Uiso 1 1 calc R
H12C H 0.3460 0.2920 0.1626 0.192 Uiso 1 1 calc R
Al Al 0.19363(13) 0.12611(7) 0.25902(9) 0.0352(4) Uani 1 1 d .
O7 O 0.1601(3) 0.11137(18) 0.3480(2) 0.0437(9) Uani 1 1 d .
O8 O 0.1235(4) 0.1881(2) 0.2257(2) 0.0624(13) Uani 1 1 d .
O9 O 0.1714(4) 0.05962(19) 0.2077(2) 0.0533(11) Uani 1 1 d .
C13 C 0.1682(5) 0.0729(3) 0.4075(3) 0.0420(14) Uani 1 1 d .
C14 C 0.1525(7) 0.0032(3) 0.3849(4) 0.065(2) Uani 1 1 d .
C15 C 0.2741(6) 0.0823(4) 0.4483(4) 0.065(2) Uani 1 1 d .
C16 C 0.0825(6) 0.0911(3) 0.4617(4) 0.0583(18) Uani 1 1 d .
C17 C 0.0493(5) 0.2300(3) 0.2264(4) 0.0479(15) Uani 1 1 d .
C18 C -0.0423(8) 0.2046(6) 0.2693(8) 0.116(4) Uani 1 1 d .
C19 C 0.0853(13) 0.2901(7) 0.2640(8) 0.140(5) Uani 1 1 d .
C20 C 0.0046(9) 0.2442(4) 0.1455(6) 0.092(3) Uani 1 1 d .
C21 C 0.1799(5) 0.0280(3) 0.1447(3) 0.0471(15) Uani 1 1 d .
C22 C 0.2391(15) 0.0705(8) 0.0876(8) 0.067(4) Uani 0.50 1 d P
C22' C 0.1454(16) 0.0694(7) 0.0736(8) 0.066(4) Uani 0.50 1 d P
C23 C 0.0739(15) 0.0101(11) 0.1117(12) 0.084(5) Uani 0.50 1 d P
C23' C 0.0967(14) -0.0287(9) 0.1408(9) 0.065(4) Uani 0.50 1 d P
C24 C 0.2518(15) -0.0314(8) 0.1597(12) 0.070(5) Uani 0.50 1 d P
C24' C 0.2839(15) 0.0017(9) 0.1363(8) 0.067(5) Uani 0.50 1 d P
F1 F 0.3179(3) 0.1465(2) 0.2556(2) 0.0638(11) Uani 1 1 d .
F2 F 0.0691(4) -0.0030(2) 0.3391(2) 0.0762(12) Uani 1 1 d .
F3 F 0.2326(4) -0.01770(18) 0.3516(2) 0.0757(13) Uani 1 1 d .
F4 F 0.1404(5) -0.03321(18) 0.4438(2) 0.0884(16) Uani 1 1 d .
F5 F 0.3486(3) 0.0769(3) 0.3995(3) 0.0900(15) Uani 1 1 d .
F6 F 0.2957(4) 0.0377(3) 0.4985(3) 0.0983(17) Uani 1 1 d .
F7 F 0.2823(4) 0.1368(2) 0.4811(3) 0.1016(18) Uani 1 1 d .
F8 F 0.0983(4) 0.0658(2) 0.5285(2) 0.0804(13) Uani 1 1 d .
F9 F 0.0810(4) 0.15292(18) 0.4711(2) 0.0766(13) Uani 1 1 d .
F10 F -0.0090(3) 0.0743(2) 0.4333(2) 0.0737(12) Uani 1 1 d .
F11 F -0.0487(6) 0.1389(4) 0.2506(5) 0.153(3) Uani 1 1 d .
F12 F -0.0241(5) 0.2059(3) 0.3419(3) 0.121(2) Uani 1 1 d .
F13 F -0.1305(5) 0.2256(5) 0.2478(5) 0.209(5) Uani 1 1 d .
F14 F 0.1299(7) 0.2754(3) 0.3311(4) 0.163(3) Uani 1 1 d .
F15 F 0.0020(8) 0.3241(3) 0.2868(4) 0.177(4) Uani 1 1 d .
F16 F 0.1322(7) 0.3264(3) 0.2158(5) 0.172(4) Uani 1 1 d .
F17 F -0.0540(4) 0.2946(2) 0.1412(3) 0.1000(17) Uani 1 1 d .
F18 F 0.0864(6) 0.2537(3) 0.1050(3) 0.119(2) Uani 1 1 d .
F19 F -0.0421(6) 0.1958(3) 0.1180(4) 0.145(3) Uani 1 1 d .
F20 F 0.3434(4) 0.0611(4) 0.1101(4) 0.131(2) Uani 1 1 d .
F21 F 0.1978(5) 0.1261(2) 0.0862(3) 0.0891(16) Uani 1 1 d .
F22 F 0.1971(6) 0.0471(2) 0.0144(3) 0.132(3) Uani 1 1 d .
F23 F 0.0365(5) 0.0698(4) 0.0761(4) 0.136(3) Uani 1 1 d .
F24 F 0.0156(4) -0.0120(3) 0.1666(3) 0.0999(16) Uani 1 1 d .
F25 F 0.0830(5) -0.0457(3) 0.0688(3) 0.127(2) Uani 1 1 d .
F26 F 0.1639(8) -0.0732(2) 0.1923(3) 0.157(3) Uani 1 1 d .
F27 F 0.3265(4) -0.0191(3) 0.2027(3) 0.0987(17) Uani 1 1 d .
F28 F 0.2866(5) -0.0492(3) 0.0924(3) 0.119(2) Uani 1 1 d .

loop_
_atom_site_aniso_label
_atom_site_aniso_U_11
_atom_site_aniso_U_22
_atom_site_aniso_U_33
_atom_site_aniso_U_23
_atom_site_aniso_U_13
_atom_site_aniso_U_12
Ag 0.0441(3) 0.0453(3) 0.0436(3) 0.00236(19) 0.0064(2) 0.0097(2)
Si1 0.0502(10) 0.0397(8) 0.0364(9) 0.0064(6) 0.0059(7) 0.0032(7)
Si2 0.0391(9) 0.0355(8) 0.0318(8) -0.0028(6) 0.0020(7) 0.0050(6)
Si3 0.0574(11) 0.0381(8) 0.0329(9) 0.0010(6) -0.0005(8) -0.0027(7)
Si4 0.0442(9) 0.0422(8) 0.0376(9) -0.0021(7) -0.0054(7) 0.0062(7)
Si5 0.0647(12) 0.0410(9) 0.0337(9) -0.0038(7) -0.0017(8) 0.0113(8)
Si6 0.1109(18) 0.0358(9) 0.0353(10) 0.0019(7) 0.0001(10) 0.0008(10)
O1 0.062(3) 0.046(2) 0.041(2) -0.0051(18) 0.002(2) 0.002(2)
O2 0.047(2) 0.038(2) 0.039(2) 0.0078(16) 0.0053(18) 0.0029(18)
O3 0.046(2) 0.040(2) 0.034(2) 0.0020(16) 0.0044(18) 0.0042(18)
O4 0.082(4) 0.095(4) 0.053(3) -0.038(3) 0.007(3) -0.010(3)
O5 0.059(3) 0.051(3) 0.131(5) 0.035(3) -0.033(3) -0.002(2)
O6 0.106(4) 0.058(3) 0.025(2) -0.0033(19) 0.003(2) -0.015(3)
C1 0.101(6) 0.055(4) 0.058(5) 0.016(3) -0.024(4) 0.009(4)
C2 0.088(6) 0.060(5) 0.092(6) 0.027(4) 0.049(5) 0.008(4)
C3 0.065(4) 0.045(3) 0.052(4) -0.009(3) -0.006(3) 0.005(3)
C4 0.049(4) 0.072(4) 0.046(4) -0.003(3) 0.014(3) 0.004(3)
C5 0.074(5) 0.090(6) 0.053(5) 0.010(4) -0.001(4) 0.027(4)
C6 0.146(9) 0.076(6) 0.067(6) 0.018(4) -0.020(6) -0.057(6)
C7 0.040(4) 0.083(5) 0.090(6) -0.004(4) -0.012(4) -0.003(4)
C8 0.069(5) 0.076(5) 0.043(4) 0.000(3) 0.003(3) 0.006(4)
C9 0.140(9) 0.067(5) 0.067(6) -0.011(4) -0.028(5) -0.021(5)
C10 0.114(8) 0.118(8) 0.094(7) -0.036(6) 0.036(6) 0.033(7)
C11 0.246(15) 0.089(7) 0.088(7) -0.002(5) 0.012(8) -0.092(9)
C12 0.195(12) 0.096(7) 0.091(7) -0.007(5) -0.009(7) 0.100(8)
Al 0.0342(9) 0.0362(8) 0.0351(9) 0.0041(6) 0.0004(7) 0.0028(7)
O7 0.056(3) 0.041(2) 0.034(2) 0.0031(16) 0.0007(19) 0.0054(19)
O8 0.079(3) 0.062(3) 0.047(3) 0.020(2) 0.018(2) 0.036(3)
O9 0.074(3) 0.045(2) 0.042(2) -0.0031(18) 0.007(2) -0.002(2)
C13 0.052(4) 0.040(3) 0.034(3) 0.002(2) -0.003(3) 0.006(3)
C14 0.090(6) 0.048(4) 0.057(5) 0.009(3) 0.006(4) 0.005(4)
C15 0.072(5) 0.073(5) 0.048(4) 0.011(4) -0.011(4) 0.004(4)
C16 0.077(5) 0.060(4) 0.037(4) 0.004(3) -0.001(3) 0.006(4)
C17 0.049(4) 0.041(3) 0.053(4) 0.003(3) -0.001(3) 0.009(3)
C18 0.066(6) 0.122(10) 0.162(12) 0.053(8) 0.014(7) 0.028(6)
C19 0.166(14) 0.129(11) 0.118(10) -0.030(9) -0.061(10) 0.026(10)
C20 0.110(8) 0.063(5) 0.101(7) 0.009(5) -0.005(6) 0.030(5)
C21 0.054(4) 0.049(3) 0.038(3) -0.005(3) 0.008(3) 0.010(3)
C22 0.087(13) 0.078(11) 0.038(8) -0.006(7) 0.028(8) 0.001(9)
C22' 0.100(14) 0.060(9) 0.041(8) -0.019(6) 0.025(9) 0.001(9)
C23 0.066(12) 0.099(15) 0.087(15) 0.008(12) 0.007(10) -0.005(11)
C23' 0.078(12) 0.073(11) 0.042(9) -0.024(8) -0.001(8) -0.006(9)
C24 0.069(12) 0.061(11) 0.081(13) -0.022(9) 0.004(10) 0.003(9)
C24' 0.090(14) 0.073(11) 0.038(8) 0.004(7) 0.008(8) 0.002(10)
F1 0.036(2) 0.087(3) 0.068(3) 0.001(2) 0.0026(18) 0.0002(18)
F2 0.090(3) 0.064(3) 0.073(3) -0.007(2) -0.009(3) -0.018(2)
F3 0.104(4) 0.056(2) 0.069(3) -0.0014(19) 0.018(3) 0.032(2)
F4 0.154(5) 0.050(2) 0.063(3) 0.018(2) 0.020(3) 0.000(3)
F5 0.050(3) 0.135(4) 0.084(3) 0.019(3) -0.007(2) 0.004(3)
F6 0.090(4) 0.132(4) 0.069(3) 0.041(3) -0.026(3) 0.013(3)
F7 0.097(4) 0.090(4) 0.113(4) -0.031(3) -0.038(3) -0.015(3)
F8 0.115(4) 0.084(3) 0.045(2) 0.019(2) 0.019(2) 0.023(3)
F9 0.118(4) 0.058(2) 0.056(3) -0.0067(19) 0.019(2) 0.024(2)
F10 0.052(3) 0.097(3) 0.073(3) 0.010(2) 0.008(2) 0.001(2)
F11 0.116(5) 0.154(7) 0.186(8) 0.051(5) -0.006(5) -0.061(5)
F12 0.117(5) 0.177(6) 0.074(4) 0.056(4) 0.042(3) 0.071(4)
F13 0.073(4) 0.338(13) 0.219(9) 0.168(9) 0.031(5) 0.073(6)
F14 0.216(8) 0.137(6) 0.124(6) -0.053(4) -0.092(6) 0.023(5)
F15 0.307(11) 0.107(5) 0.116(5) -0.023(4) 0.006(6) 0.128(6)
F16 0.201(8) 0.102(5) 0.213(9) 0.020(5) 0.004(7) -0.078(5)
F17 0.107(4) 0.091(3) 0.100(4) 0.034(3) -0.005(3) 0.050(3)
F18 0.175(6) 0.116(4) 0.070(3) 0.041(3) 0.046(4) 0.062(4)
F19 0.170(7) 0.120(5) 0.136(6) -0.023(4) -0.073(5) 0.010(5)
F20 0.070(4) 0.193(7) 0.135(5) -0.042(5) 0.044(4) -0.030(4)
F21 0.144(5) 0.063(3) 0.065(3) 0.008(2) 0.038(3) 0.012(3)
F22 0.268(9) 0.087(3) 0.045(3) 0.000(2) 0.047(4) 0.041(4)
F23 0.106(5) 0.183(7) 0.114(5) -0.049(4) -0.044(4) 0.067(4)
F24 0.071(3) 0.124(4) 0.106(4) -0.005(3) 0.015(3) -0.018(3)
F25 0.128(5) 0.158(6) 0.091(4) -0.061(4) -0.011(4) -0.044(4)
F26 0.341(11) 0.051(3) 0.083(4) 0.003(3) 0.052(5) -0.005(4)
F27 0.074(3) 0.136(5) 0.085(4) 0.015(3) -0.002(3) 0.039(3)
F28 0.129(5) 0.126(4) 0.103(4) -0.042(3) 0.012(4) 0.068(4)

loop_
_atom_type_symbol
_atom_type_description
_atom_type_scat_dispersion_real
_atom_type_scat_dispersion_imag
_atom_type_scat_source
C C 0.0033 0.0016 'International Tables Vol C Tables 4.2.6.8 and 6.1.1.4'
H H 0.0000 0.0000 'International Tables Vol C Tables 4.2.6.8 and 6.1.1.4'
O O 0.0106 0.0060 'International Tables Vol C Tables 4.2.6.8 and 6.1.1.4'
F F 0.0171 0.0103 'International Tables Vol C Tables 4.2.6.8 and 6.1.1.4'
Al Al 0.0645 0.0514 'International Tables Vol C Tables 4.2.6.8 and 6.1.1.4'
Si Si 0.0817 0.0704 'International Tables Vol C Tables 4.2.6.8 and 6.1.1.4'
Ag Ag -0.8971 1.1015 'International Tables Vol C Tables 4.2.6.8 and 6.1.1.4'

loop_
_geom_angle_atom_site_label_1
_geom_angle_atom_site_label_2
_geom_angle_atom_site_label_3
_geom_angle
F1 Ag O3 138.02(14)
F1 Ag O1 103.58(14)
O3 Ag O1 99.05(13)
F1 Ag O6 86.60(16)
O3 Ag O6 135.28(15)
O1 Ag O6 58.06(12)
F1 Ag O4 122.65(15)
O3 Ag O4 58.46(13)
O1 Ag O4 130.62(15)
O6 Ag O4 105.17(14)
F1 Ag O5 98.09(15)
O3 Ag O5 108.35(13)
O1 Ag O5 107.24(13)
O6 Ag O5 55.11(13)
O4 Ag O5 53.76(13)
F1 Ag O2 114.85(13)
O3 Ag O2 54.96(11)
O1 Ag O2 53.92(11)
O6 Ag O2 111.55(11)
O4 Ag O2 112.01(12)
O5 Ag O2 144.44(14)
O2 Si1 O1 104.2(2)
O2 Si1 C1 108.8(3)
O1 Si1 C1 109.6(3)
O2 Si1 C2 110.4(3)
O1 Si1 C2 110.1(3)
C1 Si1 C2 113.4(4)
O2 Si2 O3 105.1(2)
O2 Si2 C4 111.7(3)
O3 Si2 C4 109.1(3)
O2 Si2 C3 109.4(3)
O3 Si2 C3 108.5(3)
C4 Si2 C3 112.7(3)
O4 Si3 O3 103.9(3)
O4 Si3 C5 110.9(3)
O3 Si3 C5 110.2(3)
O4 Si3 C6 109.2(4)
O3 Si3 C6 108.8(3)
C5 Si3 C6 113.4(5)
O5 Si4 O4 103.6(3)
O5 Si4 C8 110.9(3)
O4 Si4 C8 107.9(3)
O5 Si4 C7 111.3(3)
O4 Si4 C7 111.3(3)
C8 Si4 C7 111.6(4)
O6 Si5 O5 103.9(3)
O6 Si5 C10 111.4(4)
O5 Si5 C10 107.5(4)
O6 Si5 C9 109.4(3)
O5 Si5 C9 110.3(4)
C10 Si5 C9 113.9(5)
O1 Si6 O6 103.6(2)
O1 Si6 C12 109.3(4)
O6 Si6 C12 110.1(4)
O1 Si6 C11 109.2(5)
O6 Si6 C11 109.9(4)
C12 Si6 C11 114.3(6)
Si6 O1 Si1 147.5(3)
Si6 O1 Ag 101.7(2)
Si1 O1 Ag 110.4(2)
Si2 O2 Si1 146.9(3)
Si2 O2 Ag 87.58(15)
Si1 O2 Ag 90.32(16)
Si3 O3 Si2 143.8(3)
Si3 O3 Ag 103.83(18)
Si2 O3 Ag 112.29(19)
Si3 O4 Si4 160.2(4)
Si3 O4 Ag 90.8(2)
Si4 O4 Ag 101.3(3)
Si4 O5 Si5 155.8(4)
Si4 O5 Ag 101.3(3)
Si5 O5 Ag 96.7(2)
Si5 O6 Si6 158.5(3)
Si5 O6 Ag 101.4(2)
Si6 O6 Ag 95.67(19)
Si1 C1 H1A 109.5
Si1 C1 H1B 109.5
H1A C1 H1B 109.5
Si1 C1 H1C 109.5
H1A C1 H1C 109.5
H1B C1 H1C 109.5
Si1 C2 H2A 109.5
Si1 C2 H2B 109.5
H2A C2 H2B 109.5
Si1 C2 H2C 109.5
H2A C2 H2C 109.5
H2B C2 H2C 109.5
Si2 C3 H3A 109.5
Si2 C3 H3B 109.5
H3A C3 H3B 109.5
Si2 C3 H3C 109.5
H3A C3 H3C 109.5
H3B C3 H3C 109.5
Si2 C4 H4A 109.5
Si2 C4 H4B 109.5
H4A C4 H4B 109.5
Si2 C4 H4C 109.5
H4A C4 H4C 109.5
H4B C4 H4C 109.5
Si3 C5 H5A 109.5
Si3 C5 H5B 109.5
H5A C5 H5B 109.5
Si3 C5 H5C 109.5
H5A C5 H5C 109.5
H5B C5 H5C 109.5
Si3 C6 H6A 109.5
Si3 C6 H6B 109.5
H6A C6 H6B 109.5
Si3 C6 H6C 109.5
H6A C6 H6C 109.5
H6B C6 H6C 109.5
Si4 C7 H7A 109.5
Si4 C7 H7B 109.5
H7A C7 H7B 109.5
Si4 C7 H7C 109.5
H7A C7 H7C 109.5
H7B C7 H7C 109.5
Si4 C8 H8A 109.5
Si4 C8 H8B 109.5
H8A C8 H8B 109.5
Si4 C8 H8C 109.5
H8A C8 H8C 109.5
H8B C8 H8C 109.5
Si5 C9 H9A 109.5
Si5 C9 H9B 109.5
H9A C9 H9B 109.5
Si5 C9 H9C 109.5
H9A C9 H9C 109.5
H9B C9 H9C 109.5
Si5 C10 H10A 109.5
Si5 C10 H10B 109.5
H10A C10 H10B 109.5
Si5 C10 H10C 109.5
H10A C10 H10C 109.5
H10B C10 H10C 109.5
Si6 C11 H11A 109.5
Si6 C11 H11B 109.5
H11A C11 H11B 109.5
Si6 C11 H11C 109.5
H11A C11 H11C 109.5
H11B C11 H11C 109.5
Si6 C12 H12A 109.5
Si6 C12 H12B 109.5
H12A C12 H12B 109.5
Si6 C12 H12C 109.5
H12A C12 H12C 109.5
H12B C12 H12C 109.5
F1 Al O8 106.4(2)
F1 Al O9 109.2(2)
O8 Al O9 112.6(3)
F1 Al O7 112.1(2)
O8 Al O7 108.4(2)
O9 Al O7 108.1(2)
C13 O7 Al 147.4(4)
C17 O8 Al 154.9(4)
C21 O9 Al 149.7(4)
O7 C13 C15 109.3(5)
O7 C13 C14 111.8(5)
C15 C13 C14 110.6(6)
O7 C13 C16 108.6(5)
C15 C13 C16 108.2(5)
C14 C13 C16 108.3(5)
F3 C14 F2 108.6(6)
F3 C14 F4 107.4(6)
F2 C14 F4 108.1(7)
F3 C14 C13 110.6(6)
F2 C14 C13 110.4(6)
F4 C14 C13 111.6(6)
F7 C15 F6 108.6(6)
F7 C15 F5 109.2(7)
F6 C15 F5 104.6(6)
F7 C15 C13 112.5(6)
F6 C15 C13 112.4(6)
F5 C15 C13 109.2(6)
F10 C16 F8 109.4(6)
F10 C16 F9 107.5(6)
F8 C16 F9 106.9(5)
F10 C16 C13 110.1(5)
F8 C16 C13 112.8(6)
F9 C16 C13 110.0(6)
O8 C17 C19 111.9(8)
O8 C17 C18 110.4(6)
C19 C17 C18 107.3(10)
O8 C17 C20 110.7(6)
C19 C17 C20 110.1(8)
C18 C17 C20 106.2(8)
F13 C18 F12 113.9(11)
F13 C18 F11 103.5(12)
F12 C18 F11 104.9(9)
F13 C18 C17 115.2(9)
F12 C18 C17 112.9(10)
F11 C18 C17 105.0(9)
F16 C19 F14 122.1(14)
F16 C19 F15 106.4(12)
F14 C19 F15 99.1(11)
F16 C19 C17 109.8(11)
F14 C19 C17 108.2(11)
F15 C19 C17 110.6(12)
F19 C20 F17 112.1(9)
F19 C20 F18 106.4(9)
F17 C20 F18 108.4(8)
F19 C20 C17 110.4(8)
F17 C20 C17 113.2(8)
F18 C20 C17 106.0(8)
O9 C21 C24' 113.5(8)
O9 C21 C23 110.3(9)
C24' C21 C23 132.6(12)
O9 C21 C24 109.6(8)
C23 C21 C24 112.1(12)
O9 C21 C22 109.2(7)
C24' C21 C22 71.0(10)
C23 C21 C22 110.3(11)
C24 C21 C22 105.2(11)
O9 C21 C22' 111.9(6)
C24' C21 C22' 110.0(10)
C23 C21 C22' 67.5(11)
C24 C21 C22' 135.3(10)
C22 C21 C22' 45.1(9)
O9 C21 C23' 109.2(7)
C24' C21 C23' 108.8(11)
C24 C21 C23' 78.1(10)
C22 C21 C23' 137.5(9)
C22' C21 C23' 102.8(10)
F21 C22 F20 121.7(14)
F21 C22 F22 99.1(12)
F20 C22 F22 120.6(11)
F21 C22 C21 108.4(11)
F20 C22 C21 102.8(11)
F22 C22 C21 102.5(11)
F22 C22' F21 99.9(12)
F22 C22' F23 123.8(13)
F21 C22' F23 117.8(12)
F22 C22' C21 107.8(11)
F21 C22' C21 103.6(11)
F23 C22' C21 102.2(10)
F24 C23 F25 99.9(14)
F24 C23 F23 115.2(15)
F25 C23 F23 120.7(15)
F24 C23 C21 109.2(15)
F25 C23 C21 108.9(14)
F23 C23 C21 102.7(13)
F24 C23' F25 111.9(14)
F24 C23' F26 114.4(14)
F25 C23' F26 116.6(12)
F24 C23' C21 110.5(12)
F25 C23' C21 107.2(13)
F26 C23' C21 94.6(10)
F24 C23' C24 144.2(12)
F25 C23' C24 103.3(12)
F26 C23' C24 50.6(9)
C21 C23' C24 50.2(8)
F27 C24 F28 109.3(14)
F27 C24 F26 116.2(17)
F28 C24 F26 116.9(12)
F27 C24 C21 111.7(12)
F28 C24 C21 106.8(15)
F26 C24 C21 94.8(11)
F27 C24 C23' 146.8(14)
F28 C24 C23' 103.4(12)
F26 C24 C23' 49.5(8)
C21 C24 C23' 51.6(8)
F28 C24' F27 103.4(13)
F28 C24' C21 114.9(14)
F27 C24' C21 111.2(11)
F28 C24' F20 116.3(12)
F27 C24' F20 110.2(14)
C21 C24' F20 101.1(11)
Al F1 Ag 158.9(2)

loop_
_geom_bond_atom_site_label_1
_geom_bond_atom_site_label_2
_geom_bond_distance
Ag F1 2.288(4)
Ag O3 2.419(4)
Ag O1 2.556(4)
Ag O6 2.701(5)
Ag O4 2.784(6)
Ag O5 2.797(6)
Ag O2 3.069(4)
Si1 O2 1.639(4)
Si1 O1 1.644(4)
Si1 C1 1.828(7)
Si1 C2 1.831(7)
Si2 O2 1.619(4)
Si2 O3 1.653(4)
Si2 C4 1.842(7)
Si2 C3 1.850(6)
Si3 O4 1.606(5)
Si3 O3 1.645(4)
Si3 C5 1.833(8)
Si3 C6 1.848(8)
Si4 O5 1.596(5)
Si4 O4 1.616(5)
Si4 C8 1.828(7)
Si4 C7 1.841(7)
Si5 O6 1.599(4)
Si5 O5 1.632(5)
Si5 C10 1.820(9)
Si5 C9 1.849(9)
Si6 O1 1.619(4)
Si6 O6 1.632(5)
Si6 C12 1.810(10)
Si6 C11 1.855(11)
C1 H1A 0.9800
C1 H1B 0.9800
C1 H1C 0.9800
C2 H2A 0.9800
C2 H2B 0.9800
C2 H2C 0.9800
C3 H3A 0.9800
C3 H3B 0.9800
C3 H3C 0.9800
C4 H4A 0.9800
C4 H4B 0.9800
C4 H4C 0.9800
C5 H5A 0.9800
C5 H5B 0.9800
C5 H5C 0.9800
C6 H6A 0.9800
C6 H6B 0.9800
C6 H6C 0.9800
C7 H7A 0.9800
C7 H7B 0.9800
C7 H7C 0.9800
C8 H8A 0.9800
C8 H8B 0.9800
C8 H8C 0.9800
C9 H9A 0.9800
C9 H9B 0.9800
C9 H9C 0.9800
C10 H10A 0.9800
C10 H10B 0.9800
C10 H10C 0.9800
C11 H11A 0.9800
C11 H11B 0.9800
C11 H11C 0.9800
C12 H12A 0.9800
C12 H12B 0.9800
C12 H12C 0.9800
Al F1 1.676(4)
Al O8 1.699(4)
Al O9 1.712(4)
Al O7 1.720(4)
O7 C13 1.353(6)
O8 C17 1.317(7)
O9 C21 1.334(7)
C13 C15 1.538(10)
C13 C14 1.555(9)
C13 C16 1.573(9)
C14 F3 1.309(9)
C14 F2 1.333(9)
C14 F4 1.335(8)
C15 F7 1.308(9)
C15 F6 1.335(8)
C15 F5 1.351(9)
C16 F10 1.318(8)
C16 F8 1.328(7)
C16 F9 1.331(8)
C17 C19 1.515(14)
C17 C18 1.554(14)
C17 C20 1.572(12)
C18 F13 1.271(11)
C18 F12 1.320(14)
C18 F11 1.445(14)
C19 F16 1.338(17)
C19 F14 1.352(13)
C19 F15 1.384(16)
C20 F19 1.284(11)
C20 F17 1.321(9)
C20 F18 1.340(12)
C21 C24' 1.48(2)
C21 C23 1.52(2)
C21 C24 1.59(2)
C21 C22 1.604(16)
C21 C22' 1.604(17)
C21 C23' 1.622(19)
C22 F21 1.303(17)
C22 F20 1.41(2)
C22 F22 1.490(17)
C22' F22 1.380(14)
C22' F21 1.401(16)
C22' F23 1.42(2)
C23 F24 1.37(2)
C23 F25 1.43(2)
C23 F23 1.50(2)
C23' F24 1.229(18)
C23' F25 1.354(15)
C23' F26 1.56(2)
C24 F27 1.238(19)
C24 F28 1.375(19)
C24 F26 1.59(2)
C24' F28 1.349(18)
C24' F27 1.368(16)
C24' F20 1.57(2)
